data_7059528
loop_
_publ_author_name
'Yekke-ghasemi, Zahra'
'Ramezani, Mohammad'
'Mague, Joel T.'
'Takjoo, Reza'

_publ_section_title
;
 Synthesis, characterization and bioactivity studies of new
 dithiocarbazate complexes
;
_journal_issue 21
_journal_name_full 'New Journal of Chemistry'
_journal_page_first 8878
_journal_page_last 8889
_journal_paper_doi 10.1039/D0NJ01187H
_journal_volume 44
_journal_year 2020
_chemical_formula_moiety 'C22 H20 N6 Ni O2 S4'
_chemical_formula_sum 'C22 H20 N6 Ni O2 S4'
_chemical_formula_weight 587.39
_space_group_crystal_system monoclinic
_space_group_IT_number 15
_space_group_name_Hall '-C 2yc'
_space_group_name_H-M_alt 'C 1 2/c 1'
_atom_sites_solution_hydrogens mixed
_atom_sites_solution_primary direct
_atom_sites_solution_secondary difmap
_audit_block_doi 10.5517/ccdc.csd.cc22grht
_audit_creation_method SHELXL-2014/7
_audit_update_record
;
2019-06-04 deposited with the CCDC.	2020-04-23 downloaded from the CCDC.
;
_cell_angle_alpha 90
_cell_angle_beta 112.258(2)
_cell_angle_gamma 90
_cell_formula_units_Z 4
_cell_length_a 16.812(2)
_cell_length_b 15.539(2)
_cell_length_c 10.2873(14)
_cell_measurement_reflns_used 3665
_cell_measurement_temperature 100(2)
_cell_measurement_theta_max 28.4591
_cell_measurement_theta_min 2.4262
_cell_volume 2487.2(6)
_computing_cell_refinement '<i>SAINT</i> (Bruker, 2016)'
_computing_data_collection '<i>APEX3</i> (Bruker, 2016)'
_computing_data_reduction '<i>SAINT</i> (Bruker, 2016)'
_computing_molecular_graphics '<i>DIAMOND</i> (Brandenburg & Putz, 2012)'
_computing_publication_material '<i>SHELXTL</i> (Bruker, 2016)'
_computing_structure_refinement '<i>SHELXL-2014/7</i> (Sheldrick, 2015<i>b</i>)'
_computing_structure_solution '<i>SHELXT</i> (Sheldrick, 2015<i>a</i>)'
_diffrn_ambient_temperature 100(2)
_diffrn_detector_area_resol_mean 8.3333
_diffrn_measured_fraction_theta_full 0.997
_diffrn_measured_fraction_theta_max 0.975
_diffrn_measurement_device_type 'Bruker Smart APEX CCD'
_diffrn_measurement_method '\f and \w scans'
_diffrn_radiation_monochromator graphite
_diffrn_radiation_type MoK\a
_diffrn_radiation_wavelength 0.71073
_diffrn_reflns_av_R_equivalents 0.0527
_diffrn_reflns_av_unetI/netI 0.0571
_diffrn_reflns_Laue_measured_fraction_full 0.997
_diffrn_reflns_Laue_measured_fraction_max 0.975
_diffrn_reflns_limit_h_max 22
_diffrn_reflns_limit_h_min -22
_diffrn_reflns_limit_k_max 20
_diffrn_reflns_limit_k_min -20
_diffrn_reflns_limit_l_max 13
_diffrn_reflns_limit_l_min -13
_diffrn_reflns_number 11535
_diffrn_reflns_point_group_measured_fraction_full 0.997
_diffrn_reflns_point_group_measured_fraction_max 0.975
_diffrn_reflns_theta_full 28.000
_diffrn_reflns_theta_max 28.676
_diffrn_reflns_theta_min 1.852
_diffrn_source 'fine-focus sealed tube'
_exptl_absorpt_coefficient_mu 1.149
_exptl_absorpt_correction_T_max 0.90
_exptl_absorpt_correction_T_min 0.68
_exptl_absorpt_correction_type multi-scan
_exptl_absorpt_process_details '<i>SADABS</i> (Bruker, 2016)'
_exptl_crystal_colour 'dark orange'
_exptl_crystal_density_diffrn 1.569
_exptl_crystal_density_method 'not measured'
_exptl_crystal_description column
_exptl_crystal_F_000 1208
_exptl_crystal_size_max 0.170
_exptl_crystal_size_mid 0.091
_exptl_crystal_size_min 0.090
_exptl_transmission_factor_max 0.914
_exptl_transmission_factor_min 0.688
_refine_diff_density_max 0.744
_refine_diff_density_min -0.304
_refine_diff_density_rms 0.111
_refine_ls_extinction_method none
_refine_ls_goodness_of_fit_ref 0.994
_refine_ls_hydrogen_treatment constr
_refine_ls_matrix_type full
_refine_ls_number_parameters 160
_refine_ls_number_reflns 3136
_refine_ls_number_restraints 0
_refine_ls_restrained_S_all 0.994
_refine_ls_R_factor_all 0.0686
_refine_ls_R_factor_gt 0.0421
_refine_ls_shift/su_max 0.001
_refine_ls_shift/su_mean 0.000
_refine_ls_structure_factor_coef Fsqd
_refine_ls_weighting_details 'w=1/[\s^2^(Fo^2^)+(0.0638P)^2^] where P=(Fo^2^+2Fc^2^)/3'
_refine_ls_weighting_scheme calc
_refine_ls_wR_factor_gt 0.1003
_refine_ls_wR_factor_ref 0.1093
_reflns_Friedel_coverage 0.000
_reflns_number_gt 2294
_reflns_number_total 3136
_reflns_threshold_expression 'I > 2\s(I)'
_cod_data_source_file d0nj01187h2.cif
_cod_data_source_block JTM776_0m
_cod_depositor_comments
;Adding full bibliography for 7059526--7059532.cif.

 Adding full bibliography for 7059526--7059532.cif.
;
_cod_original_sg_symbol_H-M 'C 2/c'
_cod_database_code 7059528
_shelx_shelxl_version_number 2014/7
_shelx_space_group_comment
;
The symmetry employed for this shelxl refinement is uniquely defined
by the following loop, which should always be used as a source of
symmetry information in preference to the above space-group names.
They are only intended as comments.
;
_shelx_estimated_absorpt_t_min 0.829
_shelx_estimated_absorpt_t_max 0.904

loop_
_space_group_symop_operation_xyz
'x, y, z'
'-x, y, -z+1/2'
'x+1/2, y+1/2, z'
'-x+1/2, y+1/2, -z+1/2'
'-x, -y, -z'
'x, -y, z-1/2'
'-x+1/2, -y+1/2, -z'
'x+1/2, -y+1/2, z-1/2'

loop_
_atom_site_label
_atom_site_type_symbol
_atom_site_fract_x
_atom_site_fract_y
_atom_site_fract_z
_atom_site_U_iso_or_equiv
_atom_site_adp_type
_atom_site_occupancy
_atom_site_site_symmetry_order
_atom_site_calc_flag
_atom_site_refinement_flags_posn
_atom_site_refinement_flags_adp
_atom_site_refinement_flags_occupancy
_atom_site_disorder_assembly
_atom_site_disorder_group
Ni1 Ni 0.5000 0.30817(3) 0.2500 0.01899(14) Uani 1 2 d S T P . .
S1 S 0.53513(4) 0.21118(4) 0.10360(7) 0.02261(17) Uani 1 1 d . . . . .
S2 S 0.70750(4) 0.17006(4) 0.11817(7) 0.02425(18) Uani 1 1 d . . . . .
O1 O 0.50799(11) 0.41520(11) 0.39709(19) 0.0237(4) Uani 1 1 d . . . . .
N1 N 0.62442(13) 0.49335(14) 0.5494(2) 0.0209(5) Uani 1 1 d . . . . .
H1 H 0.5938 0.5312 0.5794 0.025 Uiso 1 1 d R U . . .
N2 N 0.62743(13) 0.32432(13) 0.3329(2) 0.0181(4) Uani 1 1 d . . . . .
N3 N 0.68395(13) 0.28192(13) 0.2909(2) 0.0180(4) Uani 1 1 d . . . . .
C1 C 0.58523(16) 0.43156(16) 0.4547(3) 0.0196(5) Uani 1 1 d . . . . .
C2 C 0.71480(15) 0.49179(17) 0.5852(3) 0.0191(5) Uani 1 1 d . . . . .
C3 C 0.77595(17) 0.54451(16) 0.6764(3) 0.0226(5) Uani 1 1 d . . . . .
H3 H 0.7610 0.5897 0.7251 0.027 Uiso 1 1 calc R U . . .
C4 C 0.86112(17) 0.52869(17) 0.6943(3) 0.0255(6) Uani 1 1 d . . . . .
H4 H 0.9051 0.5641 0.7568 0.031 Uiso 1 1 calc R U . . .
C5 C 0.88354(16) 0.46315(17) 0.6239(3) 0.0238(6) Uani 1 1 d . . . . .
H5 H 0.9423 0.4544 0.6386 0.029 Uiso 1 1 calc R U . . .
C6 C 0.82077(15) 0.40960(16) 0.5313(3) 0.0207(5) Uani 1 1 d . . . . .
H6 H 0.8360 0.3642 0.4834 0.025 Uiso 1 1 calc R U . . .
C7 C 0.73563(15) 0.42460(16) 0.5113(3) 0.0189(5) Uani 1 1 d . . . . .
C8 C 0.65471(15) 0.38486(16) 0.4262(3) 0.0184(5) Uani 1 1 d . . . . .
C9 C 0.64296(16) 0.22823(16) 0.1838(3) 0.0200(5) Uani 1 1 d . . . . .
C10 C 0.81515(16) 0.20498(18) 0.2266(3) 0.0264(6) Uani 1 1 d . . . . .
H10A H 0.8222 0.2668 0.2102 0.032 Uiso 1 1 calc R U . . .
H10B H 0.8253 0.1970 0.3271 0.032 Uiso 1 1 calc R U . . .
C11 C 0.87891(18) 0.1520(2) 0.1888(3) 0.0380(8) Uani 1 1 d . . . . .
H11A H 0.9373 0.1648 0.2549 0.057 Uiso 1 1 calc R U . . .
H11B H 0.8739 0.1664 0.0933 0.057 Uiso 1 1 calc R U . . .
H11C H 0.8668 0.0907 0.1939 0.057 Uiso 1 1 calc R U . . .

loop_
_atom_site_aniso_label
_atom_site_aniso_U_11
_atom_site_aniso_U_22
_atom_site_aniso_U_33
_atom_site_aniso_U_23
_atom_site_aniso_U_13
_atom_site_aniso_U_12
Ni1 0.0138(2) 0.0205(3) 0.0246(3) 0.000 0.00940(19) 0.000
S1 0.0181(3) 0.0257(4) 0.0248(4) -0.0039(3) 0.0090(3) -0.0025(2)
S2 0.0224(3) 0.0268(4) 0.0269(4) -0.0054(3) 0.0132(3) 0.0004(3)
O1 0.0169(9) 0.0252(10) 0.0313(10) -0.0055(8) 0.0115(8) 0.0011(7)
N1 0.0175(10) 0.0221(11) 0.0261(12) -0.0055(9) 0.0119(9) 0.0008(9)
N2 0.0179(11) 0.0178(11) 0.0204(11) -0.0002(8) 0.0092(9) 0.0016(8)
N3 0.0153(10) 0.0215(11) 0.0192(11) -0.0011(8) 0.0089(9) 0.0014(8)
C1 0.0197(13) 0.0184(12) 0.0236(13) 0.0011(10) 0.0114(11) 0.0017(10)
C2 0.0188(12) 0.0199(13) 0.0206(13) 0.0034(10) 0.0099(10) 0.0043(10)
C3 0.0259(14) 0.0195(13) 0.0235(14) -0.0030(10) 0.0106(11) 0.0011(10)
C4 0.0223(14) 0.0264(15) 0.0239(14) -0.0017(11) 0.0045(11) -0.0022(11)
C5 0.0157(12) 0.0290(14) 0.0236(14) 0.0009(11) 0.0039(11) 0.0006(10)
C6 0.0178(12) 0.0223(14) 0.0223(14) -0.0007(10) 0.0078(11) 0.0023(10)
C7 0.0186(12) 0.0205(13) 0.0181(13) 0.0003(10) 0.0074(10) 0.0025(10)
C8 0.0177(12) 0.0196(13) 0.0203(13) 0.0000(10) 0.0099(10) 0.0013(10)
C9 0.0224(13) 0.0185(12) 0.0230(14) 0.0026(10) 0.0130(11) 0.0006(10)
C10 0.0187(13) 0.0321(16) 0.0309(16) -0.0009(12) 0.0122(12) 0.0024(11)
C11 0.0266(16) 0.051(2) 0.0427(19) -0.0019(15) 0.0197(14) 0.0103(14)

loop_
_atom_type_symbol
_atom_type_description
_atom_type_scat_dispersion_real
_atom_type_scat_dispersion_imag
_atom_type_scat_source
C C 0.0033 0.0016 'International Tables Vol C Tables 4.2.6.8 and 6.1.1.4'
H H 0.0000 0.0000 'International Tables Vol C Tables 4.2.6.8 and 6.1.1.4'
N N 0.0061 0.0033 'International Tables Vol C Tables 4.2.6.8 and 6.1.1.4'
O O 0.0106 0.0060 'International Tables Vol C Tables 4.2.6.8 and 6.1.1.4'
S S 0.1246 0.1234 'International Tables Vol C Tables 4.2.6.8 and 6.1.1.4'
Ni Ni 0.3393 1.1124 'International Tables Vol C Tables 4.2.6.8 and 6.1.1.4'

loop_
_geom_angle_atom_site_label_1
_geom_angle_atom_site_label_2
_geom_angle_atom_site_label_3
_geom_angle
_geom_angle_site_symmetry_1
_geom_angle_site_symmetry_3
_geom_angle_publ_flag
N2 Ni1 N2 165.58(12) 2_655 . ?
N2 Ni1 O1 88.58(7) 2_655 . ?
N2 Ni1 O1 80.60(7) . . ?
N2 Ni1 O1 80.60(7) 2_655 2_655 ?
N2 Ni1 O1 88.58(7) . 2_655 ?
O1 Ni1 O1 82.86(10) . 2_655 ?
N2 Ni1 S1 82.28(6) 2_655 2_655 ?
N2 Ni1 S1 107.15(6) . 2_655 ?
O1 Ni1 S1 90.49(5) . 2_655 ?
O1 Ni1 S1 161.75(5) 2_655 2_655 ?
N2 Ni1 S1 107.15(6) 2_655 . ?
N2 Ni1 S1 82.28(6) . . ?
O1 Ni1 S1 161.75(5) . . ?
O1 Ni1 S1 90.49(5) 2_655 . ?
S1 Ni1 S1 100.56(4) 2_655 . ?
C9 S1 Ni1 93.96(9) . . ?
C9 S2 C10 103.34(13) . . ?
C1 O1 Ni1 105.25(15) . . ?
C1 N1 C2 110.9(2) . . ?
C1 N1 H1 121.4 . . ?
C2 N1 H1 127.6 . . ?
C8 N2 N3 119.6(2) . . ?
C8 N2 Ni1 115.35(16) . . ?
N3 N2 Ni1 124.81(16) . . ?
C9 N3 N2 111.1(2) . . ?
O1 C1 N1 129.1(2) . . ?
O1 C1 C8 124.4(2) . . ?
N1 C1 C8 106.4(2) . . ?
C3 C2 C7 122.4(2) . . ?
C3 C2 N1 128.2(2) . . ?
C7 C2 N1 109.4(2) . . ?
C2 C3 C4 116.8(2) . . ?
C2 C3 H3 121.6 . . ?
C4 C3 H3 121.6 . . ?
C5 C4 C3 122.1(2) . . ?
C5 C4 H4 119.0 . . ?
C3 C4 H4 119.0 . . ?
C4 C5 C6 120.7(2) . . ?
C4 C5 H5 119.6 . . ?
C6 C5 H5 119.6 . . ?
C7 C6 C5 118.2(2) . . ?
C7 C6 H6 120.9 . . ?
C5 C6 H6 120.9 . . ?
C6 C7 C2 119.8(2) . . ?
C6 C7 C8 134.3(2) . . ?
C2 C7 C8 105.9(2) . . ?
N2 C8 C7 138.1(2) . . ?
N2 C8 C1 114.4(2) . . ?
C7 C8 C1 107.4(2) . . ?
N3 C9 S1 127.88(19) . . ?
N3 C9 S2 116.13(19) . . ?
S1 C9 S2 115.99(15) . . ?
C11 C10 S2 108.6(2) . . ?
C11 C10 H10A 110.0 . . ?
S2 C10 H10A 110.0 . . ?
C11 C10 H10B 110.0 . . ?
S2 C10 H10B 110.0 . . ?
H10A C10 H10B 108.4 . . ?
C10 C11 H11A 109.5 . . ?
C10 C11 H11B 109.5 . . ?
H11A C11 H11B 109.5 . . ?
C10 C11 H11C 109.5 . . ?
H11A C11 H11C 109.5 . . ?
H11B C11 H11C 109.5 . . ?

loop_
_geom_bond_atom_site_label_1
_geom_bond_atom_site_label_2
_geom_bond_distance
_geom_bond_site_symmetry_2
_geom_bond_publ_flag
Ni1 N2 1.999(2) 2_655 ?
Ni1 N2 1.999(2) . ?
Ni1 O1 2.2180(18) . ?
Ni1 O1 2.2180(18) 2_655 ?
Ni1 S1 2.3584(7) 2_655 ?
Ni1 S1 2.3585(7) . ?
S1 C9 1.704(3) . ?
S2 C9 1.734(3) . ?
S2 C10 1.812(3) . ?
O1 C1 1.233(3) . ?
N1 C1 1.349(3) . ?
N1 C2 1.422(3) . ?
N1 H1 0.9099 . ?
N2 C8 1.297(3) . ?
N2 N3 1.354(3) . ?
N3 C9 1.345(3) . ?
C1 C8 1.495(3) . ?
C2 C3 1.370(4) . ?
C2 C7 1.412(4) . ?
C3 C4 1.395(4) . ?
C3 H3 0.9500 . ?
C4 C5 1.382(4) . ?
C4 H4 0.9500 . ?
C5 C6 1.397(3) . ?
C5 H5 0.9500 . ?
C6 C7 1.387(3) . ?
C6 H6 0.9500 . ?
C7 C8 1.448(3) . ?
C10 C11 1.514(4) . ?
C10 H10A 0.9900 . ?
C10 H10B 0.9900 . ?
C11 H11A 0.9800 . ?
C11 H11B 0.9800 . ?
C11 H11C 0.9800 . ?

loop_
_geom_hbond_atom_site_label_D
_geom_hbond_atom_site_label_H
_geom_hbond_atom_site_label_A
_geom_hbond_distance_DH
_geom_hbond_distance_HA
_geom_hbond_distance_DA
_geom_hbond_angle_DHA
_geom_hbond_site_symmetry_A
N1 H1 O1 0.91 2.00 2.864(3) 159 5_666
C3 H3 N3 0.95 2.60 3.526(3) 164 6_566

loop_
_geom_torsion_atom_site_label_1
_geom_torsion_atom_site_label_2
_geom_torsion_atom_site_label_3
_geom_torsion_atom_site_label_4
_geom_torsion
_geom_torsion_site_symmetry_1
_geom_torsion_site_symmetry_2
_geom_torsion_site_symmetry_3
_geom_torsion_site_symmetry_4
_geom_torsion_publ_flag
C8 N2 N3 C9 -173.4(2) . . . . ?
Ni1 N2 N3 C9 1.1(3) . . . . ?
Ni1 O1 C1 N1 177.4(2) . . . . ?
Ni1 O1 C1 C8 -0.7(3) . . . . ?
C2 N1 C1 O1 -177.9(3) . . . . ?
C2 N1 C1 C8 0.6(3) . . . . ?
C1 N1 C2 C3 179.5(3) . . . . ?
C1 N1 C2 C7 -0.9(3) . . . . ?
C7 C2 C3 C4 -0.3(4) . . . . ?
N1 C2 C3 C4 179.2(2) . . . . ?
C2 C3 C4 C5 0.0(4) . . . . ?
C3 C4 C5 C6 -0.2(4) . . . . ?
C4 C5 C6 C7 0.6(4) . . . . ?
C5 C6 C7 C2 -0.9(4) . . . . ?
C5 C6 C7 C8 179.5(3) . . . . ?
C3 C2 C7 C6 0.8(4) . . . . ?
N1 C2 C7 C6 -178.9(2) . . . . ?
C3 C2 C7 C8 -179.5(2) . . . . ?
N1 C2 C7 C8 0.8(3) . . . . ?
N3 N2 C8 C7 -2.0(5) . . . . ?
Ni1 N2 C8 C7 -177.0(3) . . . . ?
N3 N2 C8 C1 175.1(2) . . . . ?
Ni1 N2 C8 C1 0.1(3) . . . . ?
C6 C7 C8 N2 -3.6(5) . . . . ?
C2 C7 C8 N2 176.7(3) . . . . ?
C6 C7 C8 C1 179.2(3) . . . . ?
C2 C7 C8 C1 -0.5(3) . . . . ?
O1 C1 C8 N2 0.5(4) . . . . ?
N1 C1 C8 N2 -178.0(2) . . . . ?
O1 C1 C8 C7 178.5(2) . . . . ?
N1 C1 C8 C7 0.0(3) . . . . ?
N2 N3 C9 S1 0.2(3) . . . . ?
N2 N3 C9 S2 179.53(16) . . . . ?
Ni1 S1 C9 N3 -1.0(2) . . . . ?
Ni1 S1 C9 S2 179.66(13) . . . . ?
C10 S2 C9 N3 0.3(2) . . . . ?
C10 S2 C9 S1 179.68(15) . . . . ?
C9 S2 C10 C11 174.6(2) . . . . ?
